data_7045793
loop_
_publ_author_name
'Tarai, Arup'
'Baruah, Jubaraj B.'

_publ_section_title
;
 Four-coordinated see-saw
 N-(aryl)-2-(propan-2-ylidene)hydrazinecarbothioamide complexes of
 nickel(ii), copper(ii) and zinc(ii) and their propensity for catalytic
 cyclisation.
;
_journal_issue 14
_journal_name_full 'Dalton transactions (Cambridge, England : 2003)'
_journal_page_first 4921
_journal_page_last 4930
_journal_paper_doi 10.1039/C8DT00453F
_journal_volume 47
_journal_year 2018
_chemical_formula_moiety 'C11 H13 N3 O S'
_chemical_formula_sum 'C11 H13 N3 O S'
_chemical_formula_weight 235.30
_space_group_crystal_system triclinic
_space_group_IT_number 2
_space_group_name_Hall '-P 1'
_space_group_name_H-M_alt 'P -1'
_symmetry_space_group_name_Hall '-P 1'
_symmetry_space_group_name_H-M 'P -1'
_atom_sites_solution_hydrogens geom
_audit_creation_method SHELXL-2014/7
_audit_update_record
;
2017-09-01 deposited with the CCDC.
2018-03-07 downloaded from the CCDC.
;
_cell_angle_alpha 99.804(8)
_cell_angle_beta 91.409(7)
_cell_angle_gamma 109.424(8)
_cell_formula_units_Z 2
_cell_length_a 5.9381(5)
_cell_length_b 6.2676(6)
_cell_length_c 17.4543(17)
_cell_measurement_reflns_used 1378
_cell_measurement_temperature 296(2)
_cell_measurement_theta_max 24.15
_cell_measurement_theta_min 3.48
_cell_volume 601.38(10)
_computing_structure_refinement 'SHELXL-2014/7 (Sheldrick, 2014)'
_diffrn_ambient_temperature 296(2)
_diffrn_measured_fraction_theta_full 0.999
_diffrn_measured_fraction_theta_max 0.999
_diffrn_measurement_device_type 'CCD area detector'
_diffrn_measurement_method 'phi and omega scans'
_diffrn_radiation_type MoK\a
_diffrn_radiation_wavelength 0.71073
_diffrn_reflns_av_R_equivalents 0.0200
_diffrn_reflns_av_unetI/netI 0.0437
_diffrn_reflns_Laue_measured_fraction_full 0.999
_diffrn_reflns_Laue_measured_fraction_max 0.999
_diffrn_reflns_limit_h_max 6
_diffrn_reflns_limit_h_min -7
_diffrn_reflns_limit_k_max 7
_diffrn_reflns_limit_k_min -6
_diffrn_reflns_limit_l_max 20
_diffrn_reflns_limit_l_min -20
_diffrn_reflns_number 3612
_diffrn_reflns_point_group_measured_fraction_full 0.999
_diffrn_reflns_point_group_measured_fraction_max 0.999
_diffrn_reflns_theta_full 25.049
_diffrn_reflns_theta_max 25.049
_diffrn_reflns_theta_min 3.486
_exptl_absorpt_coefficient_mu 0.252
_exptl_absorpt_correction_T_max 1.000
_exptl_absorpt_correction_T_min 0.788
_exptl_absorpt_correction_type multi-scan
_exptl_absorpt_process_details multi-scan
_exptl_crystal_colour Red
_exptl_crystal_density_diffrn 1.299
_exptl_crystal_description Needle
_exptl_crystal_F_000 248
_exptl_crystal_size_max 0.33
_exptl_crystal_size_mid 0.21
_exptl_crystal_size_min 0.15
_refine_diff_density_max 0.170
_refine_diff_density_min -0.237
_refine_diff_density_rms 0.038
_refine_ls_extinction_method none
_refine_ls_goodness_of_fit_ref 1.023
_refine_ls_hydrogen_treatment constr
_refine_ls_matrix_type full
_refine_ls_number_parameters 148
_refine_ls_number_reflns 2129
_refine_ls_number_restraints 0
_refine_ls_restrained_S_all 1.023
_refine_ls_R_factor_all 0.0655
_refine_ls_R_factor_gt 0.0456
_refine_ls_shift/su_max 0.000
_refine_ls_shift/su_mean 0.000
_refine_ls_structure_factor_coef Fsqd
_refine_ls_weighting_details 'w=1/[\s^2^(Fo^2^)+(0.0800P)^2^+0.0100P] where P=(Fo^2^+2Fc^2^)/3'
_refine_ls_weighting_scheme calc
_refine_ls_wR_factor_gt 0.1260
_refine_ls_wR_factor_ref 0.1489
_reflns_Friedel_coverage 0.000
_reflns_number_gt 1577
_reflns_number_total 2129
_reflns_threshold_expression 'I > 2\s(I)'
_cod_data_source_file c8dt00453f2.cif
_cod_data_source_block Lmethoxy
_cod_depositor_comments 'Adding full bibliography for 7045785--7045793.cif.'
_cod_database_code 7045793
_shelx_shelxl_version_number 2014/7
_shelx_space_group_comment
;
The symmetry employed for this shelxl refinement is uniquely defined
by the following loop, which should always be used as a source of
symmetry information in preference to the above space-group names.
They are only intended as comments.
;

loop_
_space_group_symop_operation_xyz
'x, y, z'
'-x, -y, -z'

loop_
_atom_site_label
_atom_site_type_symbol
_atom_site_fract_x
_atom_site_fract_y
_atom_site_fract_z
_atom_site_U_iso_or_equiv
_atom_site_adp_type
_atom_site_occupancy
_atom_site_site_symmetry_order
_atom_site_calc_flag
_atom_site_refinement_flags_posn
_atom_site_refinement_flags_adp
S1 S -0.27539(13) -0.45581(11) 0.24810(4) 0.0635(3) Uani 1 1 d . .
O1 O 0.3194(3) 0.2130(3) 0.02549(10) 0.0621(5) Uani 1 1 d . .
N1 N 0.1237(3) -0.0922(3) 0.30508(11) 0.0438(5) Uani 1 1 d . .
N3 N -0.0454(4) -0.2997(4) 0.39426(14) 0.0606(6) Uani 1 1 d . .
N2 N 0.1306(4) -0.1396(4) 0.43091(13) 0.0617(6) Uani 1 1 d . .
C7 C -0.0610(4) -0.2783(4) 0.31213(14) 0.0478(6) Uani 1 1 d . .
C1 C 0.1755(4) -0.0073(4) 0.23407(13) 0.0413(6) Uani 1 1 d . .
C4 C 0.2667(4) 0.1502(4) 0.09556(13) 0.0435(6) Uani 1 1 d . .
C3 C 0.3833(4) 0.0103(4) 0.11895(14) 0.0473(6) Uani 1 1 d . .
H3 H 0.4940 -0.0294 0.0881 0.057 Uiso 1 1 calc R U
C5 C 0.1071(5) 0.2139(4) 0.14292(15) 0.0516(7) Uani 1 1 d . .
H5 H 0.0307 0.3103 0.1283 0.062 Uiso 1 1 calc R U
C6 C 0.0620(4) 0.1338(4) 0.21176(15) 0.0504(7) Uani 1 1 d . .
H6 H -0.0460 0.1756 0.2434 0.060 Uiso 1 1 calc R U
C8 C 0.2619(4) 0.0169(4) 0.38024(14) 0.0511(7) Uani 1 1 d . .
C2 C 0.3365(4) -0.0696(4) 0.18706(14) 0.0459(6) Uani 1 1 d . .
H2 H 0.4128 -0.1658 0.2018 0.055 Uiso 1 1 calc R U
C9 C 0.2498(5) 0.2557(5) 0.40915(16) 0.0705(9) Uani 1 1 d . .
H9A H 0.3338 0.3583 0.3761 0.106 Uiso 1 1 calc R U
H9B H 0.3226 0.3122 0.4617 0.106 Uiso 1 1 calc R U
H9C H 0.0852 0.2472 0.4079 0.106 Uiso 1 1 calc R U
C10 C 0.5173(5) 0.0180(6) 0.37997(16) 0.0719(9) Uani 1 1 d . .
H10A H 0.5162 -0.1372 0.3659 0.108 Uiso 1 1 calc R U
H10B H 0.5988 0.0856 0.4310 0.108 Uiso 1 1 calc R U
H10C H 0.5986 0.1064 0.3428 0.108 Uiso 1 1 calc R U
C11 C 0.1967(6) 0.3498(5) -0.00218(18) 0.0689(8) Uani 1 1 d . .
H11A H 0.0268 0.2738 -0.0031 0.103 Uiso 1 1 calc R U
H11B H 0.2379 0.3701 -0.0539 0.103 Uiso 1 1 calc R U
H11C H 0.2428 0.4976 0.0319 0.103 Uiso 1 1 calc R U

loop_
_atom_site_aniso_label
_atom_site_aniso_U_11
_atom_site_aniso_U_22
_atom_site_aniso_U_33
_atom_site_aniso_U_23
_atom_site_aniso_U_13
_atom_site_aniso_U_12
S1 0.0558(5) 0.0491(5) 0.0737(6) 0.0016(4) 0.0013(4) 0.0076(3)
O1 0.0748(13) 0.0655(12) 0.0530(12) 0.0212(9) 0.0131(10) 0.0280(10)
N1 0.0385(11) 0.0466(11) 0.0418(12) 0.0059(9) 0.0045(9) 0.0100(9)
N3 0.0637(15) 0.0611(15) 0.0585(15) 0.0204(12) 0.0147(12) 0.0180(12)
N2 0.0572(15) 0.0711(16) 0.0526(14) 0.0136(12) 0.0076(12) 0.0151(13)
C7 0.0440(14) 0.0430(14) 0.0585(17) 0.0077(12) 0.0123(12) 0.0179(12)
C1 0.0345(12) 0.0422(13) 0.0405(13) 0.0018(10) -0.0011(10) 0.0077(10)
C4 0.0434(13) 0.0414(13) 0.0397(14) 0.0055(11) 0.0000(11) 0.0080(11)
C3 0.0484(15) 0.0518(15) 0.0414(14) 0.0019(11) 0.0071(12) 0.0200(12)
C5 0.0525(15) 0.0507(15) 0.0564(16) 0.0110(12) 0.0028(13) 0.0236(13)
C6 0.0455(14) 0.0564(15) 0.0545(16) 0.0112(12) 0.0109(12) 0.0235(12)
C8 0.0445(14) 0.0633(17) 0.0402(14) 0.0078(12) 0.0027(12) 0.0125(13)
C2 0.0458(14) 0.0457(14) 0.0469(15) 0.0028(11) 0.0021(11) 0.0196(11)
C9 0.068(2) 0.0635(18) 0.0617(18) -0.0060(14) 0.0080(15) 0.0065(15)
C10 0.0477(16) 0.108(3) 0.0541(18) 0.0119(17) -0.0025(14) 0.0213(16)
C11 0.082(2) 0.0611(18) 0.0649(19) 0.0192(15) -0.0011(16) 0.0229(16)

loop_
_atom_type_symbol
_atom_type_description
_atom_type_scat_dispersion_real
_atom_type_scat_dispersion_imag
_atom_type_scat_source
C C 0.0033 0.0016 'International Tables Vol C Tables 4.2.6.8 and 6.1.1.4'
H H 0.0000 0.0000 'International Tables Vol C Tables 4.2.6.8 and 6.1.1.4'
N N 0.0061 0.0033 'International Tables Vol C Tables 4.2.6.8 and 6.1.1.4'
O O 0.0106 0.0060 'International Tables Vol C Tables 4.2.6.8 and 6.1.1.4'
S S 0.1246 0.1234 'International Tables Vol C Tables 4.2.6.8 and 6.1.1.4'

loop_
_geom_angle_atom_site_label_1
_geom_angle_atom_site_label_2
_geom_angle_atom_site_label_3
_geom_angle
C4 O1 C11 117.6(2)
C7 N1 C1 124.7(2)
C7 N1 C8 110.72(19)
C1 N1 C8 124.53(18)
N2 N3 C7 110.0(2)
N3 N2 C8 111.9(2)
N1 C7 N3 106.1(2)
N1 C7 S1 131.0(2)
N3 C7 S1 122.85(18)
C6 C1 C2 119.8(2)
C6 C1 N1 119.9(2)
C2 C1 N1 120.4(2)
O1 C4 C5 124.8(2)
O1 C4 C3 115.7(2)
C5 C4 C3 119.5(2)
C2 C3 C4 120.4(2)
C6 C5 C4 119.7(2)
C1 C6 C5 120.5(2)
N1 C8 N2 101.21(19)
N1 C8 C10 112.5(2)
N2 C8 C10 109.1(2)
N1 C8 C9 112.0(2)
N2 C8 C9 109.0(2)
C10 C8 C9 112.3(2)
C3 C2 C1 120.0(2)

loop_
_geom_bond_atom_site_label_1
_geom_bond_atom_site_label_2
_geom_bond_distance
S1 C7 1.635(3)
O1 C4 1.360(3)
O1 C11 1.428(3)
N1 C7 1.335(3)
N1 C1 1.431(3)
N1 C8 1.460(3)
N3 N2 1.249(3)
N3 C7 1.466(3)
N2 C8 1.474(3)
C1 C6 1.375(3)
C1 C2 1.384(3)
C4 C5 1.385(3)
C4 C3 1.388(3)
C3 C2 1.367(3)
C5 C6 1.378(3)
C8 C10 1.514(4)
C8 C9 1.522(4)
